data_4000409
_journal_name_full 'Chemistry of Materials'
_journal_paper_doi 10.1021/cm0498943
_journal_year 2004
_chemical_formula_moiety 'C65 H57 Ir1 N4 O2'
_chemical_formula_sum 'C65 H57 Ir N4 O2'
_chemical_formula_weight 1118.35
_space_group_IT_number 15
_symmetry_cell_setting monoclinic
_symmetry_space_group_name_Hall '-C 2yc'
_symmetry_space_group_name_H-M 'C 1 2/c 1'
_atom_sites_solution_hydrogens geom
_atom_sites_solution_primary direct
_atom_sites_solution_secondary difmap
_cell_angle_alpha 90.00
_cell_angle_beta 92.011(11)
_cell_angle_gamma 90.00
_cell_formula_units_Z 4
_cell_length_a 23.394(3)
_cell_length_b 12.339(2)
_cell_length_c 18.037(3)
_cell_measurement_reflns_used 25
_cell_measurement_temperature 295(2)
_cell_measurement_theta_max 15.37
_cell_measurement_theta_min 7.37
_cell_volume 5203.1(14)
_diffrn_ambient_temperature 295(2)
_diffrn_detector_area_resol_mean ?
_diffrn_measurement_device_type 'Enraf Nonius CAD4'
_diffrn_measurement_method 'non-profiled omega/2theta scans'
_diffrn_radiation_monochromator graphite
_diffrn_radiation_source 'fine-focus sealed tube'
_diffrn_radiation_type MoK\a
_diffrn_radiation_wavelength 0.71073
_diffrn_reflns_av_R_equivalents 0.0226
_diffrn_reflns_av_sigmaI/netI 0.0464
_diffrn_reflns_limit_h_max 27
_diffrn_reflns_limit_h_min 0
_diffrn_reflns_limit_k_max 14
_diffrn_reflns_limit_k_min 0
_diffrn_reflns_limit_l_max 21
_diffrn_reflns_limit_l_min -21
_diffrn_reflns_number 4688
_diffrn_reflns_theta_max 24.96
_diffrn_reflns_theta_min 1.74
_diffrn_standards_decay_% 0
_diffrn_standards_interval_count ?
_diffrn_standards_interval_time 60
_diffrn_standards_number 3
_exptl_absorpt_coefficient_mu 2.616
_exptl_absorpt_correction_T_max 0.308
_exptl_absorpt_correction_T_min 0.227
_exptl_absorpt_correction_type psi-scan
_exptl_absorpt_process_details
;
North A.C.T., Phillips D.C. & Mathews F.S. (1968) Acta. Cryst. A24, 351
Number of psi-scan sets used was   5
Theta correction was applied.
Averaged transmission function was used.
No Fourier smoothing was applied.
;
_exptl_crystal_colour 'red brown'
_exptl_crystal_density_diffrn 1.428
_exptl_crystal_density_meas ?
_exptl_crystal_density_method 'not measured'
_exptl_crystal_description prism
_exptl_crystal_F_000 2272
_exptl_crystal_size_max 0.60
_exptl_crystal_size_mid 0.55
_exptl_crystal_size_min 0.45
_refine_ls_extinction_coef ?
_refine_ls_extinction_method none
_refine_ls_goodness_of_fit_ref 1.038
_refine_ls_hydrogen_treatment mixed
_refine_ls_matrix_type full
_refine_ls_number_parameters 326
_refine_ls_number_reflns 4568
_refine_ls_number_restraints 0
_refine_ls_restrained_S_all 1.038
_refine_ls_R_factor_all 0.0474
_refine_ls_R_factor_gt 0.0294
_refine_ls_shift/su_max 0.000
_refine_ls_shift/su_mean 0.000
_refine_ls_structure_factor_coef Fsqd
_refine_ls_weighting_details 'calc w=1/[\s^2^(Fo^2^)+(0.0393P)^2^+0.1090P] where P=(Fo^2^+2Fc^2^)/3'
_refine_ls_weighting_scheme calc
_refine_ls_wR_factor_gt 0.0714
_refine_ls_wR_factor_ref 0.0773
_reflns_number_gt 3781
_reflns_number_total 4568
_reflns_threshold_expression >2sigma(I)
_cod_original_sg_symbol_H-M 'C 2/c'
_cod_original_formula_sum 'C65 H57 Ir1 N4 O2'
_cod_database_code 4000409

loop_
_symmetry_equiv_pos_as_xyz
'x, y, z'
'-x, y, -z+1/2'
'x+1/2, y+1/2, z'
'-x+1/2, y+1/2, -z+1/2'
'-x, -y, -z'
'x, -y, z-1/2'
'-x+1/2, -y+1/2, -z'
'x+1/2, -y+1/2, z-1/2'

loop_
_atom_site_label
_atom_site_type_symbol
_atom_site_fract_x
_atom_site_fract_y
_atom_site_fract_z
_atom_site_U_iso_or_equiv
_atom_site_adp_type
_atom_site_occupancy
_atom_site_symmetry_multiplicity
_atom_site_calc_flag
_atom_site_refinement_flags
_atom_site_disorder_assembly
_atom_site_disorder_group
Ir Ir 1.0000 0.137312(19) 0.2500 0.03394(9) Uani 1 2 d S . .
O1 O 0.93733(13) 0.0123(3) 0.23222(16) 0.0463(7) Uani 1 1 d . . .
N1 N 1.01038(14) 0.1478(3) 0.13851(18) 0.0365(8) Uani 1 1 d . . .
N2 N 0.98658(15) 0.2217(3) 0.02892(18) 0.0403(8) Uani 1 1 d . . .
C1 C 0.94029(17) 0.2489(3) 0.2237(2) 0.0366(9) Uani 1 1 d . . .
C2 C 0.93582(17) 0.2785(3) 0.1471(2) 0.0372(9) Uani 1 1 d . . .
C3 C 0.89509(18) 0.3514(3) 0.1191(2) 0.0442(10) Uani 1 1 d . . .
H3 H 0.8937 0.3696 0.0690 0.053 Uiso 1 1 calc R . .
C4 C 0.85688(19) 0.3962(4) 0.1670(3) 0.0451(11) Uani 1 1 d . . .
C5 C 0.85848(19) 0.3665(4) 0.2415(3) 0.0451(11) Uani 1 1 d . . .
C6 C 0.90019(18) 0.2949(4) 0.2701(2) 0.0421(10) Uani 1 1 d . . .
H6 H 0.9012 0.2778 0.3204 0.051 Uiso 1 1 calc R . .
C7 C 0.81124(19) 0.4236(4) 0.2779(3) 0.0516(12) Uani 1 1 d . . .
C8 C 0.7820(2) 0.4866(4) 0.2246(3) 0.0566(13) Uani 1 1 d . . .
C9 C 0.7342(2) 0.5460(5) 0.2444(4) 0.0766(18) Uani 1 1 d . . .
H9 H 0.7137 0.5866 0.2091 0.092 Uiso 1 1 calc R . .
C10 C 0.7177(3) 0.5437(6) 0.3163(4) 0.089(2) Uani 1 1 d . . .
H10 H 0.6862 0.5841 0.3299 0.106 Uiso 1 1 calc R . .
C11 C 0.7469(3) 0.4828(6) 0.3687(4) 0.084(2) Uani 1 1 d . . .
H11 H 0.7349 0.4824 0.4173 0.100 Uiso 1 1 calc R . .
C12 C 0.7945(2) 0.4212(5) 0.3500(3) 0.0663(14) Uani 1 1 d . . .
H12 H 0.8143 0.3798 0.3856 0.080 Uiso 1 1 calc R . .
C13 C 0.8087(2) 0.4766(4) 0.1489(3) 0.0569(13) Uani 1 1 d . . .
C14 C 0.7664(2) 0.4297(5) 0.0899(3) 0.0743(17) Uani 1 1 d . . .
H14A H 0.7352 0.4808 0.0822 0.089 Uiso 1 1 calc R . .
H14B H 0.7858 0.4232 0.0435 0.089 Uiso 1 1 calc R . .
C15 C 0.7417(3) 0.3219(5) 0.1084(4) 0.097(2) Uani 1 1 d . . .
H15A H 0.7162 0.2988 0.0687 0.146 Uiso 1 1 calc R . .
H15B H 0.7211 0.3276 0.1533 0.146 Uiso 1 1 calc R . .
H15C H 0.7720 0.2699 0.1151 0.146 Uiso 1 1 calc R . .
C16 C 0.8349(2) 0.5852(5) 0.1203(4) 0.0765(17) Uani 1 1 d . . .
H16A H 0.8620 0.6112 0.1582 0.092 Uiso 1 1 calc R . .
H16B H 0.8564 0.5685 0.0768 0.092 Uiso 1 1 calc R . .
C17 C 0.7959(4) 0.6747(7) 0.1010(6) 0.137(3) Uani 1 1 d . . .
H17A H 0.8175 0.7356 0.0844 0.205 Uiso 1 1 calc R . .
H17B H 0.7751 0.6950 0.1438 0.205 Uiso 1 1 calc R . .
H17C H 0.7694 0.6520 0.0621 0.205 Uiso 1 1 calc R . .
C18 C 0.9471(2) -0.0871(4) 0.2382(2) 0.0505(11) Uani 1 1 d . . .
C19 C 0.8947(3) -0.1590(4) 0.2307(3) 0.0707(16) Uani 1 1 d . . .
H19A H 0.9057 -0.2331 0.2390 0.106 Uiso 1 1 calc R . .
H19B H 0.8778 -0.1516 0.1817 0.106 Uiso 1 1 calc R . .
H19C H 0.8675 -0.1379 0.2666 0.106 Uiso 1 1 calc R . .
C20 C 1.0000 -0.1382(6) 0.2500 0.0564(18) Uani 1 2 d S . .
H20 H 1.0000 -0.2136 0.2500 0.068 Uiso 1 2 calc SR . .
C21 C 0.97603(17) 0.2192(3) 0.1036(2) 0.0364(9) Uani 1 1 d . . .
C22 C 1.04510(17) 0.1022(4) 0.0859(2) 0.0371(9) Uani 1 1 d . . .
C23 C 1.08852(18) 0.0269(4) 0.0918(2) 0.0458(11) Uani 1 1 d . . .
H23 H 1.1004 -0.0018 0.1375 0.055 Uiso 1 1 calc R . .
C24 C 1.11370(19) -0.0041(4) 0.0265(3) 0.0533(12) Uani 1 1 d . . .
H24 H 1.1436 -0.0539 0.0287 0.064 Uiso 1 1 calc R . .
C25 C 1.0957(2) 0.0369(4) -0.0416(3) 0.0531(12) Uani 1 1 d . . .
H25 H 1.1125 0.0116 -0.0843 0.064 Uiso 1 1 calc R . .
C26 C 1.0539(2) 0.1136(4) -0.0478(2) 0.0515(13) Uani 1 1 d . . .
H26 H 1.0424 0.1424 -0.0936 0.062 Uiso 1 1 calc R . .
C27 C 1.02947(18) 0.1465(4) 0.0169(2) 0.0405(10) Uani 1 1 d . . .
C31 C 0.96715(19) 0.2966(4) -0.0278(2) 0.0428(10) Uani 1 1 d . . .
C32 C 1.0051(2) 0.3708(5) -0.0527(4) 0.0734(17) Uani 1 1 d . . .
H32 H 1.0418 0.3755 -0.0313 0.088 Uiso 1 1 calc R . .
C33 C 0.9881(3) 0.4396(6) -0.1108(4) 0.094(2) Uani 1 1 d . . .
H33 H 1.0136 0.4901 -0.1287 0.112 Uiso 1 1 calc R . .
C34 C 0.9344(3) 0.4332(5) -0.1412(3) 0.0778(18) Uani 1 1 d . . .
H34 H 0.9234 0.4799 -0.1795 0.093 Uiso 1 1 calc R . .
C35 C 0.8971(3) 0.3602(5) -0.1166(3) 0.0667(15) Uani 1 1 d . . .
H35 H 0.8601 0.3576 -0.1372 0.080 Uiso 1 1 calc R . .
C36 C 0.9134(2) 0.2883(4) -0.0604(3) 0.0560(13) Uani 1 1 d . . .
H36 H 0.8882 0.2353 -0.0450 0.067 Uiso 1 1 calc R . .

loop_
_atom_site_aniso_label
_atom_site_aniso_U_11
_atom_site_aniso_U_22
_atom_site_aniso_U_33
_atom_site_aniso_U_23
_atom_site_aniso_U_13
_atom_site_aniso_U_12
Ir 0.03447(13) 0.04177(14) 0.02529(12) 0.000 -0.00316(8) 0.000
O1 0.0496(19) 0.0503(19) 0.0385(17) -0.0002(14) -0.0067(14) -0.0098(15)
N1 0.0362(18) 0.045(2) 0.0285(17) -0.0012(15) -0.0017(14) 0.0051(16)
N2 0.042(2) 0.049(2) 0.0301(18) 0.0032(16) -0.0008(15) 0.0116(17)
C1 0.035(2) 0.042(2) 0.033(2) -0.0046(18) -0.0018(17) -0.0021(18)
C2 0.035(2) 0.045(2) 0.032(2) 0.0003(18) -0.0015(17) 0.0003(19)
C3 0.043(2) 0.051(3) 0.038(2) 0.002(2) -0.0059(19) 0.006(2)
C4 0.038(2) 0.049(3) 0.048(3) -0.005(2) -0.004(2) 0.005(2)
C5 0.038(2) 0.054(3) 0.044(3) -0.013(2) 0.0037(19) -0.002(2)
C6 0.042(2) 0.052(3) 0.032(2) -0.007(2) 0.0013(18) -0.003(2)
C7 0.039(2) 0.054(3) 0.062(3) -0.021(3) 0.005(2) -0.001(2)
C8 0.046(3) 0.048(3) 0.076(4) -0.014(3) 0.003(3) 0.004(2)
C9 0.050(3) 0.069(4) 0.111(5) -0.013(4) 0.010(3) 0.022(3)
C10 0.056(4) 0.087(5) 0.124(6) -0.026(4) 0.027(4) 0.008(3)
C11 0.062(4) 0.102(5) 0.088(5) -0.035(4) 0.031(3) -0.006(4)
C12 0.051(3) 0.080(4) 0.068(4) -0.017(3) 0.013(3) -0.002(3)
C13 0.041(3) 0.059(3) 0.070(3) -0.009(3) -0.004(2) 0.013(2)
C14 0.052(3) 0.083(4) 0.086(4) -0.007(3) -0.017(3) 0.015(3)
C15 0.060(4) 0.083(4) 0.146(7) -0.002(5) -0.031(4) -0.012(3)
C16 0.067(4) 0.056(3) 0.107(5) 0.012(4) 0.001(3) 0.017(3)
C17 0.114(7) 0.091(6) 0.205(11) 0.023(6) 0.002(7) 0.015(5)
C18 0.068(3) 0.057(3) 0.027(2) -0.001(2) -0.002(2) -0.007(3)
C19 0.084(4) 0.066(4) 0.063(4) 0.002(3) -0.002(3) -0.021(3)
C20 0.063(5) 0.060(4) 0.046(4) 0.000 -0.011(3) 0.000
C21 0.039(2) 0.045(2) 0.025(2) 0.0027(18) -0.0050(17) 0.0012(19)
C22 0.034(2) 0.048(2) 0.029(2) -0.0017(18) 0.0000(16) 0.0032(19)
C23 0.041(2) 0.055(3) 0.042(3) 0.004(2) 0.000(2) 0.008(2)
C24 0.039(3) 0.063(3) 0.059(3) -0.001(2) 0.008(2) 0.015(2)
C25 0.050(3) 0.069(3) 0.042(3) -0.004(2) 0.013(2) 0.013(2)
C26 0.055(3) 0.070(4) 0.030(2) 0.002(2) 0.004(2) 0.013(2)
C27 0.038(2) 0.051(3) 0.032(2) -0.002(2) -0.0021(17) 0.006(2)
C31 0.047(3) 0.047(3) 0.034(2) 0.003(2) -0.0027(19) 0.006(2)
C32 0.056(3) 0.082(4) 0.081(4) 0.024(3) -0.010(3) -0.006(3)
C33 0.091(5) 0.091(5) 0.099(5) 0.046(4) 0.004(4) -0.011(4)
C34 0.097(5) 0.070(4) 0.066(4) 0.028(3) -0.010(3) 0.012(4)
C35 0.065(3) 0.075(4) 0.058(3) 0.004(3) -0.022(3) 0.013(3)
C36 0.056(3) 0.058(3) 0.053(3) 0.006(2) -0.013(2) 0.003(2)
